data_2311032
loop_
_publ_author_name
'Zalkin, A.'
'Templeton, D.H.'

_publ_section_title
;
 The Crystal Structure of Osmium Tetroxide
;
_journal_name_full 'Acta Crystallographica (1,1948-23,1967)'
_journal_page_first 106
_journal_page_last 106
_journal_volume 6
_journal_year 1953
_chemical_formula_sum 'O4 Os'
_chemical_name_systematic 'Os O4'
_space_group_IT_number 5
_symmetry_space_group_name_Hall 'C 2y'
_symmetry_space_group_name_H-M 'C 1 2 1'
_cell_angle_alpha 90
_cell_angle_beta 117.9
_cell_angle_gamma 90
_cell_formula_units_Z 2
_cell_length_a 8.66
_cell_length_b 4.52
_cell_length_c 4.75
_cell_volume 164.319
_citation_journal_id_ASTM ACCRA9
_cod_data_source_file Zalkin_ACCRA9_1953_186.cif
_cod_data_source_block O4Os1
_cod_original_cell_volume 164.3187
_cod_original_formula_sum 'O4 Os1'
_cod_database_code 2311032

loop_
_symmetry_equiv_pos_as_xyz
x,y,z
-x,y,-z
x+1/2,y+1/2,z
-x+1/2,y+1/2,-z

loop_
_atom_site_label
_atom_site_type_symbol
_atom_site_fract_x
_atom_site_fract_y
_atom_site_fract_z
_atom_site_occupancy
_atom_site_U_iso_or_equiv
O1 O-2 0.13 0.21 -0.07 1 0.0
O2 O-2 0.11 -0.21 0.31 1 0.0
Os1 Os+8 0 0 0 1 0.0
